data_7012039
loop_
_publ_author_name
'Coxall, Robert A.'
'Lindoy, Leonard F.'
'Miller, Hamish A.'
'Parkin, Andrew'
'Parsons, Simon'
'Tasker, Peter A.'
'White, David J.'

_publ_section_title
;
 Solvent extraction of metal sulfates by zwitterionic forms of ditopic
 ligands
;
_journal_issue 1
_journal_name_full 'Dalton Transactions'
_journal_page_first 55
_journal_paper_doi 10.1039/b207015b
_journal_year 2003
_chemical_formula_moiety '[Cu(L)]'
_chemical_formula_sum 'C36 H52 Cu N4 O2'
_chemical_formula_weight 636.36
_chemical_name_systematic
; 
? 
;
_space_group_IT_number 14
_symmetry_cell_setting monoclinic
_symmetry_space_group_name_Hall '-P 2ybc'
_symmetry_space_group_name_H-M 'P 1 21/c 1'
_atom_sites_solution_hydrogens geom
_atom_sites_solution_primary heavy
_atom_sites_solution_secondary difmap
_audit_creation_method SHELXL-97
_cell_angle_alpha 90.00
_cell_angle_beta 100.63(4)
_cell_angle_gamma 90.00
_cell_formula_units_Z 4
_cell_length_a 15.934(8)
_cell_length_b 17.260(7)
_cell_length_c 12.692(9)
_cell_measurement_reflns_used 44
_cell_measurement_temperature 220(2)
_cell_measurement_theta_max 30
_cell_measurement_theta_min 26
_cell_volume 3431(3)
_computing_cell_refinement 'Stoe DIF4'
_computing_data_collection 'Stoe DIF4'
_computing_data_reduction 'Stoe REDU4'
_computing_molecular_graphics SHELXTL
_computing_structure_refinement 'SHELXL-97 (Sheldrick, 1997)'
_computing_structure_solution 'SHELXS-97 (Sheldrick, 1990)'
_diffrn_ambient_temperature 220(2)
_diffrn_measured_fraction_theta_full 0.972
_diffrn_measured_fraction_theta_max 0.972
_diffrn_measurement_method Omega-theta
_diffrn_radiation_monochromator graphite
_diffrn_radiation_source 'fine-focus sealed tube'
_diffrn_radiation_type CuK\a
_diffrn_radiation_wavelength 1.54178
_diffrn_reflns_av_R_equivalents 0.0843
_diffrn_reflns_av_sigmaI/netI 0.0957
_diffrn_reflns_limit_h_max 17
_diffrn_reflns_limit_h_min -9
_diffrn_reflns_limit_k_max 18
_diffrn_reflns_limit_k_min -19
_diffrn_reflns_limit_l_max 13
_diffrn_reflns_limit_l_min -14
_diffrn_reflns_number 6216
_diffrn_reflns_theta_full 60.13
_diffrn_reflns_theta_max 60.13
_diffrn_reflns_theta_min 2.82
_diffrn_standards_decay_% 0
_diffrn_standards_interval_time 60
_diffrn_standards_number 3
_exptl_absorpt_coefficient_mu 1.171
_exptl_absorpt_correction_type none
_exptl_crystal_colour Colourless
_exptl_crystal_density_diffrn 1.232
_exptl_crystal_density_method 'not measured'
_exptl_crystal_description Block
_exptl_crystal_F_000 1364
_exptl_crystal_size_max 0.35
_exptl_crystal_size_mid 0.30
_exptl_crystal_size_min 0.20
_refine_diff_density_max 0.785
_refine_diff_density_min -0.968
_refine_diff_density_rms 0.098
_refine_ls_extinction_coef 0.0008(2)
_refine_ls_extinction_expression Fc^*^=kFc[1+0.001xFc^2^\l^3^/sin(2\q)]^-1/4^
_refine_ls_extinction_method SHELXL
_refine_ls_goodness_of_fit_ref 1.037
_refine_ls_hydrogen_treatment 'riding and rotating groups'
_refine_ls_matrix_type full
_refine_ls_number_parameters 395
_refine_ls_number_reflns 4973
_refine_ls_number_restraints 24
_refine_ls_restrained_S_all 1.045
_refine_ls_R_factor_all 0.1450
_refine_ls_R_factor_gt 0.0823
_refine_ls_shift/su_max 0.000
_refine_ls_shift/su_mean 0.000
_refine_ls_structure_factor_coef Fsqd
_refine_ls_weighting_details 'calc w=1/[\s^2^(Fo^2^)+(0.1521P)^2^+1.2154P] where P=(Fo^2^+2Fc^2^)/3'
_refine_ls_weighting_scheme calc
_refine_ls_wR_factor_gt 0.2096
_refine_ls_wR_factor_ref 0.2613
_reflns_number_gt 2939
_reflns_number_total 4973
_reflns_threshold_expression >2sigma(I)
_cod_data_source_file b207015b.txt
_cod_data_source_block compoundCu4-2h
_cod_depositor_comments
;
The following automatic conversions were performed:
'_symmetry_cell_setting' value 'Monoclinic' changed to 'monoclinic'
according to '/home/saulius/struct/CIF-dictionaries/cif_core.dic'
dictionary named 'cif_core.dic' version 2.4.1 from
2010-06-29.

'_exptl_absorpt_correction_type' value 'None' changed to
'none' according to '/home/saulius/struct/CIF-dictionaries/cif_core.dic'
dictionary named 'cif_core.dic' version 2.4.1 from 2010-06-29.

Automatic conversion script
Id: cif_fix_enum 1527 2010-12-29 10:47:43Z saulius 

The following automatic conversions were performed:

'_atom_sites_solution_primary' value 'heavy atom' was changed to
'heavy'.

'_atom_sites_solution_hydrogens' value 'geometric' was changed to
'geom'.

Automatic conversion script
Id: cif_fix_values 6452 2018-10-05 10:23:21Z andrius 
;
_cod_original_cell_volume 3430(3)
_cod_original_sg_symbol_H-M P2(1)/c
_cod_database_code 7012039

loop_
_symmetry_equiv_pos_as_xyz
'x, y, z'
'-x, y+1/2, -z+1/2'
'-x, -y, -z'
'x, -y-1/2, z-1/2'

loop_
_atom_site_label
_atom_site_type_symbol
_atom_site_fract_x
_atom_site_fract_y
_atom_site_fract_z
_atom_site_U_iso_or_equiv
_atom_site_adp_type
_atom_site_occupancy
_atom_site_symmetry_multiplicity
_atom_site_calc_flag
_atom_site_refinement_flags
_atom_site_disorder_assembly
_atom_site_disorder_group
Cu1 Cu 0.53393(6) 0.91000(6) 0.05030(8) 0.0351(4) Uani 1 1 d . . .
C1A C 0.3530(5) 0.9058(4) 0.0558(6) 0.0487(19) Uani 1 1 d . . .
O1A O 0.4175(3) 0.8861(3) 0.0072(4) 0.0397(12) Uani 1 1 d . . .
C2A C 0.3605(4) 0.9583(4) 0.1431(5) 0.0351(16) Uani 1 1 d . . .
C21A C 0.4412(4) 0.9949(4) 0.1886(5) 0.0389(17) Uani 1 1 d . . .
H21A H 0.4415 1.0312 0.2439 0.047 Uiso 1 1 calc R . .
N2A N 0.5125(3) 0.9808(3) 0.1578(4) 0.0349(13) Uani 1 1 d . . .
C22A C 0.5886(5) 1.0235(4) 0.2101(6) 0.0446(18) Uani 1 1 d . . .
H22A H 0.5823 1.0397 0.2822 0.054 Uiso 1 1 calc R . .
H22B H 0.5968 1.0698 0.1685 0.054 Uiso 1 1 calc R . .
C3A C 0.2913(4) 0.9740(4) 0.1911(6) 0.0441(18) Uani 1 1 d . . .
H3AA H 0.2984 1.0094 0.2483 0.053 Uiso 1 1 calc R . .
C4A C 0.2130(4) 0.9405(4) 0.1592(6) 0.0434(18) Uani 1 1 d . . .
C41A C 0.1358(6) 0.9579(6) 0.2146(8) 0.065(2) Uani 1 1 d U . .
C42A C 0.1582(7) 1.0180(8) 0.3048(10) 0.105(4) Uani 1 1 d U . .
H42A H 0.1084 1.0279 0.3367 0.157 Uiso 1 1 calc R . .
H42B H 0.1762 1.0659 0.2755 0.157 Uiso 1 1 calc R . .
H42C H 0.2042 0.9983 0.3591 0.157 Uiso 1 1 calc R . .
C43A C 0.1085(8) 0.8848(7) 0.2617(11) 0.114(4) Uani 1 1 d U . .
H43A H 0.0580 0.8947 0.2922 0.171 Uiso 1 1 calc R . .
H43B H 0.1541 0.8664 0.3174 0.171 Uiso 1 1 calc R . .
H43C H 0.0955 0.8457 0.2061 0.171 Uiso 1 1 calc R . .
C44A C 0.0640(7) 0.9894(10) 0.1334(10) 0.125(4) Uani 1 1 d U . .
H44A H 0.0174 1.0045 0.1686 0.187 Uiso 1 1 calc R . .
H44B H 0.0444 0.9500 0.0800 0.187 Uiso 1 1 calc R . .
H44C H 0.0837 1.0343 0.0988 0.187 Uiso 1 1 calc R . .
C5A C 0.2063(4) 0.8882(5) 0.0753(7) 0.047(2) Uani 1 1 d . . .
H5AA H 0.1541 0.8619 0.0551 0.056 Uiso 1 1 calc R . .
C6A C 0.2704(5) 0.8719(4) 0.0194(6) 0.0429(18) Uani 1 1 d . . .
C61A C 0.2602(5) 0.8173(5) -0.0738(7) 0.055(2) Uani 1 1 d . . .
H61A H 0.3141 0.7896 -0.0723 0.066 Uiso 1 1 calc R . .
H61B H 0.2163 0.7789 -0.0665 0.066 Uiso 1 1 calc R . .
N62A N 0.2365(4) 0.8564(4) -0.1767(5) 0.0557(18) Uani 1 1 d . . .
C63A C 0.2587(7) 0.8079(6) -0.2642(8) 0.085(3) Uani 1 1 d . . .
H63A H 0.2288 0.7581 -0.2668 0.102 Uiso 1 1 calc R . .
H63B H 0.3203 0.7976 -0.2503 0.102 Uiso 1 1 calc R . .
C64A C 0.2340(8) 0.8486(8) -0.3693(8) 0.101(4) Uani 1 1 d . . .
H64A H 0.2657 0.8974 -0.3671 0.121 Uiso 1 1 calc R . .
H64B H 0.2499 0.8163 -0.4262 0.121 Uiso 1 1 calc R . .
C65A C 0.1408(8) 0.8652(9) -0.3951(9) 0.111(5) Uani 1 1 d . . .
H65A H 0.1088 0.8164 -0.4027 0.133 Uiso 1 1 calc R . .
H65B H 0.1273 0.8932 -0.4633 0.133 Uiso 1 1 calc R . .
C66A C 0.1147(6) 0.9136(8) -0.3065(8) 0.090(4) Uani 1 1 d . . .
H66A H 0.0525 0.9199 -0.3198 0.107 Uiso 1 1 calc R . .
H66B H 0.1407 0.9651 -0.3050 0.107 Uiso 1 1 calc R . .
C67A C 0.1442(6) 0.8730(7) -0.1991(8) 0.079(3) Uani 1 1 d . . .
H67A H 0.1302 0.9056 -0.1416 0.095 Uiso 1 1 calc R . .
H67B H 0.1128 0.8242 -0.1988 0.095 Uiso 1 1 calc R . .
C1B C 0.6391(4) 0.8334(4) -0.0828(6) 0.0381(16) Uani 1 1 d . . .
O1B O 0.5619(3) 0.8551(3) -0.0680(4) 0.0382(11) Uani 1 1 d . . .
C2B C 0.7162(4) 0.8534(4) -0.0147(5) 0.0360(16) Uani 1 1 d . . .
C21B C 0.7175(5) 0.9003(4) 0.0809(5) 0.0415(18) Uani 1 1 d . . .
H21B H 0.7712 0.9132 0.1213 0.050 Uiso 1 1 calc R . .
N2B N 0.6517(4) 0.9255(3) 0.1144(4) 0.0372(14) Uani 1 1 d . . .
C22B C 0.6642(5) 0.9694(4) 0.2161(6) 0.0434(18) Uani 1 1 d . . .
H22C H 0.7175 0.9991 0.2253 0.052 Uiso 1 1 calc R . .
H22D H 0.6672 0.9339 0.2770 0.052 Uiso 1 1 calc R . .
C3B C 0.7943(5) 0.8236(4) -0.0315(6) 0.0435(18) Uani 1 1 d . . .
H3BA H 0.8445 0.8381 0.0157 0.052 Uiso 1 1 calc R . .
C4B C 0.8006(5) 0.7740(4) -0.1141(6) 0.0426(18) Uani 1 1 d . . .
C41B C 0.8843(5) 0.7351(5) -0.1295(7) 0.052(2) Uani 1 1 d . . .
C42B C 0.8767(6) 0.6480(6) -0.1129(10) 0.086(3) Uani 1 1 d . . .
H42D H 0.9273 0.6223 -0.1278 0.129 Uiso 1 1 calc R . .
H42E H 0.8267 0.6284 -0.1610 0.129 Uiso 1 1 calc R . .
H42F H 0.8711 0.6379 -0.0393 0.129 Uiso 1 1 calc R . .
C43B C 0.9611(5) 0.7667(6) -0.0507(7) 0.069(3) Uani 1 1 d . . .
H43D H 1.0130 0.7432 -0.0654 0.104 Uiso 1 1 calc R . .
H43E H 0.9548 0.7545 0.0220 0.104 Uiso 1 1 calc R . .
H43F H 0.9641 0.8225 -0.0589 0.104 Uiso 1 1 calc R . .
C44B C 0.8999(6) 0.7501(6) -0.2425(7) 0.074(3) Uani 1 1 d . . .
H44D H 0.9528 0.7255 -0.2515 0.112 Uiso 1 1 calc R . .
H44E H 0.9038 0.8055 -0.2538 0.112 Uiso 1 1 calc R . .
H44F H 0.8530 0.7289 -0.2941 0.112 Uiso 1 1 calc R . .
C5B C 0.7240(5) 0.7578(4) -0.1834(6) 0.0419(18) Uani 1 1 d . . .
H5BA H 0.7262 0.7240 -0.2410 0.050 Uiso 1 1 calc R . .
C6B C 0.6456(4) 0.7872(4) -0.1740(5) 0.0354(16) Uani 1 1 d . . .
C61B C 0.5685(5) 0.7712(4) -0.2576(6) 0.0429(18) Uani 1 1 d . . .
H61C H 0.5763 0.7218 -0.2925 0.051 Uiso 1 1 calc R . .
H61D H 0.5188 0.7659 -0.2227 0.051 Uiso 1 1 calc R . .
N62B N 0.5508(4) 0.8321(3) -0.3402(5) 0.0429(15) Uani 1 1 d . . .
C63B C 0.6211(6) 0.8358(5) -0.4018(6) 0.058(2) Uani 1 1 d . . .
H63C H 0.6260 0.7858 -0.4369 0.070 Uiso 1 1 calc R . .
H63D H 0.6751 0.8458 -0.3527 0.070 Uiso 1 1 calc R . .
C64B C 0.6054(7) 0.8987(7) -0.4852(7) 0.079(3) Uani 1 1 d . . .
H64C H 0.6521 0.8993 -0.5257 0.094 Uiso 1 1 calc R . .
H64D H 0.6043 0.9491 -0.4498 0.094 Uiso 1 1 calc R . .
C65B C 0.5208(8) 0.8858(6) -0.5619(7) 0.084(3) Uani 1 1 d . . .
H65C H 0.5245 0.8391 -0.6048 0.101 Uiso 1 1 calc R . .
H65D H 0.5087 0.9299 -0.6109 0.101 Uiso 1 1 calc R . .
C66B C 0.4484(7) 0.8767(6) -0.4970(8) 0.076(3) Uani 1 1 d . . .
H66C H 0.4385 0.9265 -0.4643 0.091 Uiso 1 1 calc R . .
H66D H 0.3956 0.8619 -0.5455 0.091 Uiso 1 1 calc R . .
C67B C 0.4700(6) 0.8158(5) -0.4096(7) 0.061(2) Uani 1 1 d . . .
H67C H 0.4247 0.8142 -0.3669 0.073 Uiso 1 1 calc R . .
H67D H 0.4728 0.7647 -0.4427 0.073 Uiso 1 1 calc R . .

loop_
_atom_site_aniso_label
_atom_site_aniso_U_11
_atom_site_aniso_U_22
_atom_site_aniso_U_33
_atom_site_aniso_U_23
_atom_site_aniso_U_13
_atom_site_aniso_U_12
Cu1 0.0362(6) 0.0329(6) 0.0371(6) -0.0020(5) 0.0092(4) 0.0013(5)
C1A 0.059(5) 0.030(4) 0.058(5) -0.006(4) 0.014(4) 0.011(4)
O1A 0.042(3) 0.043(3) 0.038(3) -0.007(2) 0.017(2) -0.002(2)
C2A 0.037(4) 0.036(4) 0.036(4) -0.001(3) 0.018(3) 0.011(3)
C21A 0.045(4) 0.037(4) 0.034(4) 0.005(3) 0.004(3) 0.000(3)
N2A 0.030(3) 0.038(3) 0.037(3) 0.007(3) 0.009(2) 0.000(3)
C22A 0.049(5) 0.043(4) 0.041(4) -0.003(3) 0.004(3) -0.007(4)
C3A 0.039(4) 0.039(4) 0.056(5) 0.001(4) 0.016(4) 0.009(3)
C4A 0.034(4) 0.043(4) 0.056(5) -0.004(4) 0.016(3) 0.010(3)
C41A 0.051(5) 0.075(6) 0.081(6) -0.006(4) 0.042(4) -0.001(4)
C42A 0.092(7) 0.115(8) 0.125(8) -0.043(7) 0.066(6) -0.006(7)
C43A 0.111(8) 0.094(7) 0.167(10) 0.004(6) 0.107(8) -0.006(6)
C44A 0.085(7) 0.174(11) 0.120(8) -0.004(7) 0.032(6) 0.061(8)
C5A 0.017(3) 0.049(5) 0.079(6) 0.001(4) 0.020(3) 0.001(3)
C6A 0.038(4) 0.044(4) 0.046(4) -0.003(4) 0.006(3) -0.003(3)
C61A 0.052(5) 0.047(5) 0.068(5) -0.012(4) 0.014(4) -0.010(4)
N62A 0.047(4) 0.067(5) 0.054(4) -0.008(4) 0.013(3) -0.020(4)
C63A 0.104(8) 0.079(7) 0.075(7) -0.033(6) 0.027(6) -0.025(6)
C64A 0.109(10) 0.129(11) 0.062(7) -0.045(7) 0.013(6) -0.025(8)
C65A 0.087(9) 0.167(14) 0.075(7) -0.020(9) 0.003(6) -0.041(9)
C66A 0.054(6) 0.140(11) 0.070(7) -0.001(7) -0.002(5) -0.016(7)
C67A 0.047(5) 0.107(9) 0.084(7) -0.003(6) 0.015(5) -0.007(5)
C1B 0.036(4) 0.031(4) 0.046(4) 0.011(3) 0.006(3) 0.006(3)
O1B 0.034(3) 0.033(3) 0.049(3) 0.001(2) 0.012(2) 0.001(2)
C2B 0.032(4) 0.042(4) 0.038(4) -0.001(3) 0.017(3) 0.015(3)
C21B 0.054(5) 0.042(4) 0.026(3) -0.001(3) 0.002(3) 0.002(4)
N2B 0.042(3) 0.038(3) 0.034(3) -0.002(3) 0.016(3) 0.008(3)
C22B 0.043(4) 0.047(5) 0.038(4) -0.011(3) 0.003(3) 0.005(4)
C3B 0.041(4) 0.051(5) 0.040(4) 0.005(4) 0.010(3) 0.003(4)
C4B 0.042(4) 0.044(4) 0.043(4) -0.003(4) 0.009(3) 0.010(4)
C41B 0.034(4) 0.066(6) 0.059(5) -0.005(4) 0.015(4) 0.016(4)
C42B 0.070(7) 0.059(6) 0.135(10) 0.011(6) 0.036(7) 0.023(5)
C43B 0.040(4) 0.089(7) 0.079(6) 0.001(6) 0.009(4) 0.016(5)
C44B 0.061(6) 0.099(8) 0.072(6) -0.009(6) 0.034(5) 0.027(5)
C5B 0.057(5) 0.034(4) 0.039(4) -0.001(3) 0.020(4) 0.014(4)
C6B 0.041(4) 0.031(4) 0.038(4) 0.000(3) 0.015(3) 0.004(3)
C61B 0.048(4) 0.035(4) 0.043(4) -0.001(3) 0.001(3) 0.007(3)
N62B 0.053(4) 0.034(3) 0.039(3) -0.003(3) 0.004(3) 0.006(3)
C63B 0.067(6) 0.062(6) 0.048(5) 0.003(4) 0.017(4) 0.010(5)
C64B 0.093(8) 0.096(8) 0.052(5) 0.020(5) 0.026(5) 0.013(6)
C65B 0.137(10) 0.071(7) 0.044(5) 0.003(5) 0.019(6) 0.023(7)
C66B 0.087(7) 0.065(6) 0.066(6) 0.002(5) -0.011(5) 0.016(6)
C67B 0.066(6) 0.050(5) 0.061(5) -0.002(4) -0.003(4) 0.006(4)

loop_
_atom_type_symbol
_atom_type_description
_atom_type_scat_dispersion_real
_atom_type_scat_dispersion_imag
_atom_type_scat_source
C C 0.0181 0.0091 'International Tables Vol C Tables 4.2.6.8 and 6.1.1.4'
H H 0.0000 0.0000 'International Tables Vol C Tables 4.2.6.8 and 6.1.1.4'
N N 0.0311 0.0180 'International Tables Vol C Tables 4.2.6.8 and 6.1.1.4'
O O 0.0492 0.0322 'International Tables Vol C Tables 4.2.6.8 and 6.1.1.4'
Cu Cu -1.9646 0.5888 'International Tables Vol C Tables 4.2.6.8 and 6.1.1.4'

loop_
_geom_angle_atom_site_label_1
_geom_angle_atom_site_label_2
_geom_angle_atom_site_label_3
_geom_angle
_geom_angle_site_symmetry_1
_geom_angle_site_symmetry_3
_geom_angle_publ_flag
O1A Cu1 O1B 91.37(19) . . ?
O1A Cu1 N2A 92.9(2) . . ?
O1B Cu1 N2A 170.0(2) . . ?
O1A Cu1 N2B 171.0(2) . . ?
O1B Cu1 N2B 92.9(2) . . ?
N2A Cu1 N2B 84.1(2) . . ?
O1A C1A C2A 124.2(7) . . ?
O1A C1A C6A 119.0(7) . . ?
C2A C1A C6A 116.8(7) . . ?
C1A O1A Cu1 127.7(5) . . ?
C3A C2A C1A 120.7(7) . . ?
C3A C2A C21A 117.4(6) . . ?
C1A C2A C21A 121.9(6) . . ?
N2A C21A C2A 124.1(7) . . ?
C21A N2A C22A 117.9(6) . . ?
C21A N2A Cu1 128.4(5) . . ?
C22A N2A Cu1 113.7(4) . . ?
N2A C22A C22B 107.2(6) . . ?
C4A C3A C2A 123.1(7) . . ?
C3A C4A C5A 116.1(7) . . ?
C3A C4A C41A 122.6(7) . . ?
C5A C4A C41A 121.2(7) . . ?
C44A C41A C43A 110.0(10) . . ?
C44A C41A C42A 108.1(10) . . ?
C43A C41A C42A 108.5(9) . . ?
C44A C41A C4A 109.1(8) . . ?
C43A C41A C4A 109.3(8) . . ?
C42A C41A C4A 111.9(8) . . ?
C6A C5A C4A 124.8(7) . . ?
C5A C6A C1A 118.3(7) . . ?
C5A C6A C61A 123.6(7) . . ?
C1A C6A C61A 118.0(7) . . ?
N62A C61A C6A 112.9(7) . . ?
C61A N62A C67A 110.4(7) . . ?
C61A N62A C63A 110.6(7) . . ?
C67A N62A C63A 109.4(7) . . ?
N62A C63A C64A 110.1(9) . . ?
C65A C64A C63A 112.0(11) . . ?
C64A C65A C66A 110.0(9) . . ?
C65A C66A C67A 109.0(11) . . ?
N62A C67A C66A 113.2(8) . . ?
O1B C1B C2B 124.7(6) . . ?
O1B C1B C6B 118.7(6) . . ?
C2B C1B C6B 116.6(6) . . ?
C1B O1B Cu1 127.6(4) . . ?
C3B C2B C1B 121.2(7) . . ?
C3B C2B C21B 117.1(7) . . ?
C1B C2B C21B 121.6(6) . . ?
N2B C21B C2B 125.5(7) . . ?
C21B N2B C22B 118.5(6) . . ?
C21B N2B Cu1 127.5(5) . . ?
C22B N2B Cu1 113.9(4) . . ?
N2B C22B C22A 107.1(6) . . ?
C4B C3B C2B 122.6(7) . . ?
C3B C4B C5B 115.4(6) . . ?
C3B C4B C41B 123.9(7) . . ?
C5B C4B C41B 120.7(7) . . ?
C44B C41B C42B 109.2(8) . . ?
C44B C41B C43B 107.7(7) . . ?
C42B C41B C43B 109.6(8) . . ?
C44B C41B C4B 110.0(7) . . ?
C42B C41B C4B 108.7(7) . . ?
C43B C41B C4B 111.6(7) . . ?
C6B C5B C4B 125.1(7) . . ?
C5B C6B C1B 118.8(6) . . ?
C5B C6B C61B 120.9(6) . . ?
C1B C6B C61B 120.4(6) . . ?
N62B C61B C6B 113.5(6) . . ?
C67B N62B C61B 109.0(6) . . ?
C67B N62B C63B 111.2(6) . . ?
C61B N62B C63B 110.0(6) . . ?
N62B C63B C64B 111.0(7) . . ?
C63B C64B C65B 110.9(9) . . ?
C64B C65B C66B 109.4(8) . . ?
C67B C66B C65B 111.6(8) . . ?
N62B C67B C66B 111.4(8) . . ?

loop_
_geom_bond_atom_site_label_1
_geom_bond_atom_site_label_2
_geom_bond_distance
_geom_bond_site_symmetry_2
_geom_bond_publ_flag
Cu1 O1A 1.881(5) . ?
Cu1 O1B 1.896(5) . ?
Cu1 N2A 1.909(6) . ?
Cu1 N2B 1.921(6) . ?
C1A O1A 1.336(9) . ?
C1A C2A 1.419(10) . ?
C1A C6A 1.437(11) . ?
C2A C3A 1.381(9) . ?
C2A C21A 1.454(10) . ?
C21A N2A 1.291(9) . ?
N2A C22A 1.469(9) . ?
C22A C22B 1.515(10) . ?
C3A C4A 1.368(10) . ?
C4A C5A 1.385(11) . ?
C4A C41A 1.554(10) . ?
C41A C44A 1.493(14) . ?
C41A C43A 1.496(14) . ?
C41A C42A 1.538(14) . ?
C5A C6A 1.376(10) . ?
C6A C61A 1.497(11) . ?
C61A N62A 1.456(11) . ?
N62A C67A 1.473(11) . ?
N62A C63A 1.485(11) . ?
C63A C64A 1.494(15) . ?
C64A C65A 1.489(15) . ?
C65A C66A 1.520(16) . ?
C66A C67A 1.528(14) . ?
C1B O1B 1.331(8) . ?
C1B C2B 1.409(10) . ?
C1B C6B 1.426(10) . ?
C2B C3B 1.399(9) . ?
C2B C21B 1.456(9) . ?
C21B N2B 1.278(9) . ?
N2B C22B 1.479(9) . ?
C3B C4B 1.371(10) . ?
C4B C5B 1.395(10) . ?
C4B C41B 1.537(9) . ?
C41B C44B 1.522(12) . ?
C41B C42B 1.526(13) . ?
C41B C43B 1.531(11) . ?
C5B C6B 1.374(9) . ?
C6B C61B 1.494(10) . ?
C61B N62B 1.474(9) . ?
N62B C67B 1.446(9) . ?
N62B C63B 1.482(10) . ?
C63B C64B 1.505(12) . ?
C64B C65B 1.527(14) . ?
C65B C66B 1.545(15) . ?
C66B C67B 1.521(12) . ?
